data_9016711
loop_
_publ_author_name
'Rouillon, T.'
'Hervieu, M.'
'Domenges, B.'
'Raveau, B.'

_publ_section_title
;
 Structural study of the oxide Pb2Sr2PrCeCu3O10, intergrowth of
 0201- and 0222-type structures
 _cod_database_code 1001528
;
_journal_name_full 'Journal of Solid State Chemistry'
_journal_page_first 63
_journal_page_last 74
_journal_paper_doi 10.1006/jssc.1993.1079
_journal_volume 103
_journal_year 1993
_chemical_formula_sum 'Ce Cu3 O10.056 Pb2 Pr Sr2'
_space_group_IT_number 69
_symmetry_space_group_name_Hall '-F 2 2'
_symmetry_space_group_name_H-M 'F m m m'
_cell_angle_alpha 90
_cell_angle_beta 90
_cell_angle_gamma 90
_cell_length_a 5.4512
_cell_length_b 5.4799
_cell_length_c 37.0107
_cell_formula_units_Z 4
_cell_volume 1105.585
_database_code_amcsd 0013765
_exptl_crystal_density_diffrn 7.343
_cod_duplicate_entry 1001528
_cod_original_formula_sum 'Cu3 Pb2 Sr2 (Pr Ce) O10.056'
_cod_database_code 9016711
_amcsd_formula_title 'Ce Cu3.01 O10.056 Pb2.02 Pr Sr2.02'

loop_
_space_group_symop_operation_xyz
x,y,z
x,1/2+y,1/2+z
1/2+x,y,1/2+z
1/2+x,1/2+y,z
x,-y,z
x,1/2-y,1/2+z
1/2+x,-y,1/2+z
1/2+x,1/2-y,z
-x,y,-z
-x,1/2+y,1/2-z
1/2-x,y,1/2-z
1/2-x,1/2+y,-z
-x,y,z
-x,1/2+y,1/2+z
1/2-x,y,1/2+z
1/2-x,1/2+y,z
x,-y,-z
x,1/2-y,1/2-z
1/2+x,-y,1/2-z
1/2+x,1/2-y,-z
x,y,-z
x,1/2+y,1/2-z
1/2+x,y,1/2-z
1/2+x,1/2+y,-z
-x,-y,z
-x,1/2-y,1/2+z
1/2-x,-y,1/2+z
1/2-x,1/2-y,z
-x,-y,-z
-x,1/2-y,1/2-z
1/2-x,-y,1/2-z
1/2-x,1/2-y,-z

loop_
_atom_site_label
_atom_site_fract_x
_atom_site_fract_y
_atom_site_fract_z
_atom_site_occupancy
Cu1 0.00000 0.00000 0.00000 1.01000
Pb1 0.50000 0.00000 0.04750 1.01000
Sr1 0.00000 0.00000 0.11840 1.01000
Cu2 0.50000 0.00000 0.16650 1.00000
Pr1 0.00000 0.00000 0.21460 0.50000
Ce1 0.00000 0.00000 0.21460 0.50000
O1 0.25000 0.25000 0.00000 0.02000
O2 0.06080 0.06930 0.04910 0.25200
O3 0.50000 0.00000 0.10500 1.00000
O4 0.25000 0.25000 0.17170 1.00000
O5 0.25000 0.25000 0.25000 1.00000

loop_
_cod_related_entry_id
_cod_related_entry_database
_cod_related_entry_code
1 AMCSD 0013765
